data_4508979
loop_
_publ_author_name
'Huang, Wei'
'Wu, Dayu'
'Zhou, Peng'
'Yan, Wenbo'
'Guo, Dong'
'Duan, Chunying'
'Meng, Qingjin'

_publ_section_title
;
 Luminescent and Magnetic Properties of
 Lanthanide-Thiophene-2,5-dicarboxylate Hybrid Materials
;
_journal_issue 3
_journal_name_full 'Crystal Growth &amp; Design'
_journal_page_first 1361
_journal_paper_doi 10.1021/cg800531y
_journal_volume 9
_journal_year 2009
_chemical_formula_sum 'C21 H15 Eu2 O16 S3'
_chemical_formula_weight 923.43
_chemical_name_systematic
; 
 ? 
;
_space_group_IT_number 14
_symmetry_cell_setting monoclinic
_symmetry_space_group_name_Hall '-P 2yn'
_symmetry_space_group_name_H-M 'P 1 21/n 1'
_atom_sites_solution_hydrogens geom
_atom_sites_solution_primary direct
_atom_sites_solution_secondary difmap
_audit_creation_method SHELXL-97
_cell_angle_alpha 90.00
_cell_angle_beta 104.852(5)
_cell_angle_gamma 90.00
_cell_formula_units_Z 4
_cell_length_a 17.219(5)
_cell_length_b 10.692(3)
_cell_length_c 17.855(6)
_cell_measurement_reflns_used 1765
_cell_measurement_temperature 293(2)
_cell_measurement_theta_max 22.04
_cell_measurement_theta_min 2.24
_cell_volume 3177.4(17)
_computing_cell_refinement 'Bruker SMART'
_computing_data_collection 'Bruker SMART'
_computing_data_reduction 'Bruker SAINT'
_computing_molecular_graphics 'Bruker SHELXTL'
_computing_publication_material 'Bruker SHELXTL'
_computing_structure_refinement 'Bruker SHELXTL'
_computing_structure_solution 'Bruker SHELXTL'
_diffrn_ambient_temperature 293(2)
_diffrn_measured_fraction_theta_full 0.997
_diffrn_measured_fraction_theta_max 0.997
_diffrn_measurement_device_type 'CCD area detector'
_diffrn_measurement_method 'phi and omega scans'
_diffrn_radiation_monochromator graphite
_diffrn_radiation_source 'fine-focus sealed tube'
_diffrn_radiation_type MoK\a
_diffrn_radiation_wavelength 0.71073
_diffrn_reflns_av_R_equivalents 0.1524
_diffrn_reflns_av_sigmaI/netI 0.1891
_diffrn_reflns_limit_h_max 20
_diffrn_reflns_limit_h_min -19
_diffrn_reflns_limit_k_max 12
_diffrn_reflns_limit_k_min -12
_diffrn_reflns_limit_l_max 11
_diffrn_reflns_limit_l_min -21
_diffrn_reflns_number 15395
_diffrn_reflns_theta_full 25.00
_diffrn_reflns_theta_max 25.00
_diffrn_reflns_theta_min 2.24
_exptl_absorpt_coefficient_mu 4.175
_exptl_absorpt_correction_T_max 0.4889
_exptl_absorpt_correction_T_min 0.2859
_exptl_absorpt_correction_type empirical
_exptl_absorpt_process_details SADABS
_exptl_crystal_colour YELLOW
_exptl_crystal_density_diffrn 1.930
_exptl_crystal_density_method 'not measured'
_exptl_crystal_description BLOCK
_exptl_crystal_F_000 1772
_exptl_crystal_size_max 0.40
_exptl_crystal_size_mid 0.30
_exptl_crystal_size_min 0.20
_refine_diff_density_max 1.593
_refine_diff_density_min -1.474
_refine_diff_density_rms 0.252
_refine_ls_extinction_method none
_refine_ls_goodness_of_fit_ref 1.027
_refine_ls_hydrogen_treatment 'riding mode'
_refine_ls_matrix_type full
_refine_ls_number_parameters 333
_refine_ls_number_reflns 5574
_refine_ls_number_restraints 6
_refine_ls_restrained_S_all 1.027
_refine_ls_R_factor_all 0.1386
_refine_ls_R_factor_gt 0.0596
_refine_ls_shift/su_max 0.001
_refine_ls_shift/su_mean 0.000
_refine_ls_structure_factor_coef Fsqd
_refine_ls_weighting_details 'calc w=1/[\s^2^(Fo^2^)+(0.0115P)^2^+0.0000P] where P=(Fo^2^+2Fc^2^)/3'
_refine_ls_weighting_scheme calc
_refine_ls_wR_factor_gt 0.1017
_refine_ls_wR_factor_ref 0.1108
_reflns_number_gt 2908
_reflns_number_total 5574
_reflns_threshold_expression >2sigma(I)
_cod_data_source_file cg800531ysup2.cif
_cod_data_source_block sad
_cod_depositor_comments
;
The following automatic conversions were performed:

'_symmetry_cell_setting' value 'Monoclinic' changed to 'monoclinic'
according to /home/saulius/struct/CIF-dictionaries/cif_core.dic
dictionary named 'cif_core.dic' version 2.4.2 from 2011-04-26.

Automatic conversion script
Id: cif_fix_values 1891 2012-01-12 08:04:46Z andrius 
;
_cod_original_sg_symbol_H-M P2(1)/n
_cod_database_code 4508979

loop_
_symmetry_equiv_pos_as_xyz
'x, y, z'
'-x+1/2, y+1/2, -z+1/2'
'-x, -y, -z'
'x-1/2, -y-1/2, z-1/2'

loop_
_atom_site_label
_atom_site_type_symbol
_atom_site_fract_x
_atom_site_fract_y
_atom_site_fract_z
_atom_site_U_iso_or_equiv
_atom_site_adp_type
_atom_site_occupancy
_atom_site_symmetry_multiplicity
_atom_site_calc_flag
_atom_site_refinement_flags
Eu1 Eu 0.07571(3) 1.13013(5) -0.51574(3) 0.02179(15) Uani 1 1 d .
Eu2 Eu 0.38939(3) 1.07293(5) -0.48566(3) 0.02247(15) Uani 1 1 d .
S1 S 0.35861(17) 1.2621(3) -0.25143(18) 0.0464(10) Uani 1 1 d .
S2 S 0.47979(17) 0.8128(3) -0.23956(18) 0.0395(9) Uani 1 1 d .
S3 S 0.40616(15) 0.7226(3) -0.74909(17) 0.0346(9) Uani 1 1 d .
O1 O 0.4478(4) 1.3380(7) -0.0957(5) 0.045(3) Uani 1 1 d .
O2 O 0.3555(4) 1.4763(7) -0.0754(4) 0.042(2) Uani 1 1 d .
O3 O 0.3170(4) 1.1418(9) -0.4042(5) 0.055(3) Uani 1 1 d .
O4 O 0.1950(4) 1.2267(7) -0.4477(4) 0.037(2) Uani 1 1 d .
O5 O 0.5467(4) 0.8101(7) -0.4308(4) 0.036(2) Uani 1 1 d .
O6 O 0.4540(4) 0.9235(7) -0.3929(4) 0.032(2) Uani 1 1 d .
O7 O 0.5199(3) 0.5665(7) -0.0730(4) 0.0245(17) Uiso 1 1 d .
O8 O 0.4656(4) 0.7492(7) -0.0826(4) 0.035(2) Uani 1 1 d .
O9 O 0.5106(4) 0.8138(7) -0.6057(4) 0.038(2) Uani 1 1 d .
O10 O 0.4187(4) 0.9214(8) -0.5655(4) 0.046(2) Uani 1 1 d .
O11 O 0.2169(4) 0.6204(8) -0.9100(4) 0.041(2) Uani 1 1 d .
O12 O 0.3460(4) 0.5958(6) -0.8990(4) 0.032(2) Uani 1 1 d .
C1 C 0.3820(7) 1.3918(11) -0.1138(7) 0.038(3) Uani 1 1 d .
C2 C 0.3269(6) 1.3636(12) -0.1920(7) 0.041(4) Uani 1 1 d .
C3 C 0.2504(7) 1.4041(12) -0.2212(6) 0.056(4) Uani 1 1 d .
H3A H 0.2217 1.4552 -0.1958 0.067 Uiso 1 1 calc R
C4 C 0.2218(7) 1.3555(12) -0.2970(7) 0.052(4) Uiso 1 1 d .
H4A H 0.1706 1.3743 -0.3272 0.063 Uiso 1 1 calc R
C5 C 0.2723(6) 1.2803(11) -0.3237(6) 0.034(3) Uani 1 1 d .
C6 C 0.2596(7) 1.2087(11) -0.3966(7) 0.037(3) Uani 1 1 d .
C7 C 0.5041(6) 0.8368(10) -0.3848(6) 0.028(3) Uani 1 1 d .
C8 C 0.5147(6) 0.7615(10) -0.3126(6) 0.026(3) Uani 1 1 d .
C9 C 0.5516(6) 0.6461(12) -0.2951(6) 0.039(3) Uani 1 1 d .
H9A H 0.5736 0.6015 -0.3294 0.047 Uiso 1 1 calc R
C10 C 0.5527(6) 0.6038(10) -0.2221(6) 0.039(3) Uani 1 1 d .
H10A H 0.5766 0.5291 -0.2014 0.046 Uiso 1 1 calc R
C11 C 0.5150(6) 0.6830(11) -0.1839(6) 0.033(3) Uani 1 1 d .
C12 C 0.5019(6) 0.6668(11) -0.1092(6) 0.035(4) Uani 1 1 d .
C13 C 0.4396(7) 0.8443(11) -0.6125(7) 0.035(3) Uani 1 1 d .
C14 C 0.3775(6) 0.8021(11) -0.6781(6) 0.034(3) Uani 1 1 d .
C15 C 0.2969(7) 0.8094(12) -0.6917(7) 0.050(4) Uiso 1 1 d .
H15A H 0.2708 0.8506 -0.6592 0.060 Uiso 1 1 calc R
C16 C 0.2560(6) 0.7474(12) -0.7610(8) 0.058(4) Uani 1 1 d .
H16A H 0.2005 0.7406 -0.7782 0.069 Uiso 1 1 calc R
C17 C 0.3099(5) 0.6976(11) -0.8002(6) 0.028(3) Uani 1 1 d .
C18 C 0.2903(6) 0.6358(12) -0.8751(6) 0.030(3) Uani 1 1 d .
O13 O 0.2851(4) 0.9119(6) -0.4802(5) 0.055(2) Uiso 1 1 d D
C19 C 0.2905(15) 0.7809(11) -0.4655(16) 0.069(9) Uiso 0.50 1 d PD
O14 O 0.0762(4) 1.3405(7) -0.5693(4) 0.043(2) Uiso 1 1 d D
C20 C 0.0118(8) 1.4237(17) -0.6007(13) 0.052(7) Uiso 0.50 1 d PD
O15 O 0.3643(7) 1.3367(11) -0.4983(8) 0.043(4) Uiso 0.50 1 d PD
C21 C 0.4075(11) 1.4392(16) -0.4580(12) 0.048(7) Uiso 0.50 1 d PD
O16 O 0.2169(7) 0.4554(11) -0.5647(7) 0.025(4) Uiso 0.50 1 d PD
C22 C 0.2153(12) 0.5343(18) -0.6286(10) 0.047(7) Uiso 0.50 1 d PD

loop_
_atom_site_aniso_label
_atom_site_aniso_U_11
_atom_site_aniso_U_22
_atom_site_aniso_U_33
_atom_site_aniso_U_23
_atom_site_aniso_U_13
_atom_site_aniso_U_12
Eu1 0.0251(3) 0.0241(3) 0.0144(3) 0.0000(3) 0.0018(2) -0.0008(3)
Eu2 0.0238(3) 0.0264(3) 0.0151(3) 0.0006(3) 0.0012(2) 0.0016(3)
S1 0.0315(16) 0.068(3) 0.033(2) -0.0260(18) -0.0026(15) 0.0100(16)
S2 0.0568(18) 0.038(2) 0.0309(19) 0.0121(15) 0.0245(15) 0.0155(16)
S3 0.0242(15) 0.051(2) 0.0269(18) -0.0117(16) 0.0025(13) -0.0002(15)
O1 0.039(4) 0.033(6) 0.052(6) -0.008(4) -0.010(4) 0.011(4)
O2 0.039(4) 0.052(6) 0.029(5) -0.010(4) 0.000(4) -0.006(4)
O3 0.040(4) 0.082(7) 0.049(6) -0.026(5) 0.020(4) 0.007(5)
O4 0.020(4) 0.060(6) 0.022(5) -0.001(4) -0.010(3) -0.011(4)
O5 0.029(4) 0.042(5) 0.043(5) 0.001(4) 0.021(4) 0.000(4)
O6 0.033(4) 0.033(5) 0.025(5) 0.011(4) 0.000(3) 0.018(4)
O8 0.043(4) 0.034(5) 0.039(5) 0.013(4) 0.027(4) 0.003(4)
O9 0.023(4) 0.055(6) 0.026(5) -0.009(4) -0.012(4) 0.001(4)
O10 0.059(5) 0.043(6) 0.030(5) -0.019(4) 0.003(4) 0.002(4)
O11 0.029(4) 0.055(6) 0.035(5) -0.017(4) -0.001(4) 0.010(4)
O12 0.048(4) 0.025(5) 0.025(4) -0.001(4) 0.014(4) 0.011(4)
C1 0.056(7) 0.036(9) 0.027(7) -0.023(6) 0.021(6) -0.011(6)
C2 0.026(6) 0.045(8) 0.046(8) -0.014(7) -0.004(6) 0.007(6)
C3 0.056(8) 0.075(11) 0.023(7) -0.032(7) -0.016(6) 0.016(7)
C5 0.035(6) 0.036(8) 0.023(7) -0.007(6) -0.006(6) 0.007(6)
C6 0.046(7) 0.040(9) 0.028(7) -0.014(6) 0.017(6) -0.016(6)
C7 0.042(7) 0.033(8) 0.011(6) -0.012(5) 0.009(5) -0.019(6)
C8 0.033(6) 0.021(7) 0.025(7) 0.007(5) 0.008(5) 0.004(5)
C9 0.045(7) 0.061(10) 0.016(6) -0.004(6) 0.017(5) -0.004(7)
C10 0.070(7) 0.022(8) 0.029(7) 0.014(6) 0.021(6) 0.017(6)
C11 0.048(7) 0.033(8) 0.025(7) 0.007(6) 0.021(6) 0.011(6)
C12 0.038(7) 0.043(9) 0.016(7) -0.008(6) -0.007(6) 0.017(6)
C13 0.044(7) 0.029(8) 0.026(7) 0.000(6) -0.001(6) -0.010(6)
C14 0.022(6) 0.048(9) 0.029(7) -0.011(6) 0.004(5) 0.007(6)
C16 0.014(6) 0.095(12) 0.057(9) -0.029(9) -0.004(6) -0.004(7)
C17 0.022(6) 0.042(8) 0.024(7) -0.013(6) 0.015(5) -0.009(5)
C18 0.024(6) 0.056(9) 0.010(6) 0.003(6) 0.007(5) 0.001(6)

loop_
_atom_type_symbol
_atom_type_description
_atom_type_scat_dispersion_real
_atom_type_scat_dispersion_imag
_atom_type_scat_source
C C 0.0033 0.0016 'International Tables Vol C Tables 4.2.6.8 and 6.1.1.4'
H H 0.0000 0.0000 'International Tables Vol C Tables 4.2.6.8 and 6.1.1.4'
O O 0.0106 0.0060 'International Tables Vol C Tables 4.2.6.8 and 6.1.1.4'
S S 0.1246 0.1234 'International Tables Vol C Tables 4.2.6.8 and 6.1.1.4'
Eu Eu -0.1578 3.6682 'International Tables Vol C Tables 4.2.6.8 and 6.1.1.4'

loop_
_geom_angle_atom_site_label_1
_geom_angle_atom_site_label_2
_geom_angle_atom_site_label_3
_geom_angle
_geom_angle_site_symmetry_1
_geom_angle_site_symmetry_3
O12 Eu1 O1 103.9(3) 2_553 4_585
O12 Eu1 O4 80.2(2) 2_553 .
O1 Eu1 O4 145.3(3) 4_585 .
O12 Eu1 O2 93.9(2) 2_553 2_544
O1 Eu1 O2 137.9(3) 4_585 2_544
O4 Eu1 O2 74.7(3) . 2_544
O12 Eu1 O8 153.3(2) 2_553 2_554
O1 Eu1 O8 87.7(3) 4_585 2_554
O4 Eu1 O8 76.9(2) . 2_554
O2 Eu1 O8 93.1(3) 2_544 2_554
O12 Eu1 O7 79.6(2) 2_553 4_575
O1 Eu1 O7 70.0(2) 4_585 4_575
O4 Eu1 O7 143.2(2) . 4_575
O2 Eu1 O7 76.4(2) 2_544 4_575
O8 Eu1 O7 127.1(2) 2_554 4_575
O12 Eu1 O14 80.0(2) 2_553 .
O1 Eu1 O14 73.9(2) 4_585 .
O4 Eu1 O14 72.9(2) . .
O2 Eu1 O14 147.6(2) 2_544 .
O8 Eu1 O14 80.3(3) 2_554 .
O7 Eu1 O14 132.3(2) 4_575 .
O12 Eu1 O7 155.7(2) 2_553 2_554
O1 Eu1 O7 76.6(2) 4_585 2_554
O4 Eu1 O7 113.6(2) . 2_554
O2 Eu1 O7 72.1(2) 2_544 2_554
O8 Eu1 O7 50.0(2) 2_554 2_554
O7 Eu1 O7 77.9(2) 4_575 2_554
O14 Eu1 O7 122.4(2) . 2_554
O12 Eu1 C12 171.7(3) 2_553 2_554
O1 Eu1 C12 84.3(3) 4_585 2_554
O4 Eu1 C12 93.3(3) . 2_554
O2 Eu1 C12 79.4(3) 2_544 2_554
O8 Eu1 C12 24.9(3) 2_554 2_554
O7 Eu1 C12 103.3(3) 4_575 2_554
O14 Eu1 C12 103.0(3) . 2_554
O7 Eu1 C12 25.5(2) 2_554 2_554
O12 Eu1 Eu1 120.03(17) 2_553 3_574
O1 Eu1 Eu1 68.55(19) 4_585 3_574
O4 Eu1 Eu1 139.48(18) . 3_574
O2 Eu1 Eu1 69.51(17) 2_544 3_574
O8 Eu1 Eu1 86.53(17) 2_554 3_574
O7 Eu1 Eu1 40.96(15) 4_575 3_574
O14 Eu1 Eu1 140.56(14) . 3_574
O7 Eu1 Eu1 36.89(15) 2_554 3_574
C12 Eu1 Eu1 62.3(2) 2_554 3_574
O3 Eu2 O10 150.6(3) . .
O3 Eu2 O11 89.7(3) . 2_553
O10 Eu2 O11 84.8(3) . 2_553
O3 Eu2 O6 90.4(3) . .
O10 Eu2 O6 79.6(3) . .
O11 Eu2 O6 147.9(3) 2_553 .
O3 Eu2 O9 79.3(3) . 3_674
O10 Eu2 O9 123.3(2) . 3_674
O11 Eu2 O9 136.6(3) 2_553 3_674
O6 Eu2 O9 74.7(2) . 3_674
O3 Eu2 O5 129.8(3) . 3_674
O10 Eu2 O5 77.0(3) . 3_674
O11 Eu2 O5 77.3(2) 2_553 3_674
O6 Eu2 O5 125.1(2) . 3_674
O9 Eu2 O5 78.2(2) 3_674 3_674
O3 Eu2 O13 71.4(3) . .
O10 Eu2 O13 79.2(3) . .
O11 Eu2 O13 75.8(2) 2_553 .
O6 Eu2 O13 73.9(2) . .
O9 Eu2 O13 136.3(3) 3_674 .
O5 Eu2 O13 145.4(3) 3_674 .
O3 Eu2 O15 68.5(4) . .
O10 Eu2 O15 134.5(4) . .
O11 Eu2 O15 69.3(3) 2_553 .
O6 Eu2 O15 139.3(3) . .
O9 Eu2 O15 67.6(3) 3_674 .
O5 Eu2 O15 61.5(3) 3_674 .
O13 Eu2 O15 125.9(3) . .
O3 Eu2 C13 98.1(3) . 3_674
O10 Eu2 C13 102.8(3) . 3_674
O11 Eu2 C13 145.5(3) 2_553 3_674
O6 Eu2 C13 66.1(3) . 3_674
O9 Eu2 C13 20.6(3) 3_674 3_674
O5 Eu2 C13 71.9(3) 3_674 3_674
O13 Eu2 C13 138.5(3) . 3_674
O15 Eu2 C13 82.4(3) . 3_674
O3 Eu2 Eu2 148.22(19) . 3_674
O10 Eu2 Eu2 47.40(17) . 3_674
O11 Eu2 Eu2 122.07(18) 2_553 3_674
O6 Eu2 Eu2 64.08(16) . 3_674
O9 Eu2 Eu2 75.91(17) 3_674 3_674
O5 Eu2 Eu2 63.48(16) 3_674 3_674
O13 Eu2 Eu2 115.08(16) . 3_674
O15 Eu2 Eu2 118.3(3) . 3_674
C13 Eu2 Eu2 55.4(2) 3_674 3_674
C2 S1 C5 92.4(5) . .
C8 S2 C11 92.4(5) . .
C17 S3 C14 92.8(5) . .
C1 O1 Eu1 138.8(7) . 4_686
C1 O2 Eu1 131.4(7) . 2_554
C6 O3 Eu2 146.3(8) . .
C6 O4 Eu1 143.4(8) . .
C7 O5 Eu2 135.6(7) . 3_674
C7 O6 Eu2 140.3(7) . .
C12 O7 Eu1 168.7(7) . 4_676
C12 O7 Eu1 88.8(6) . 2_544
Eu1 O7 Eu1 102.1(2) 4_676 2_544
C12 O8 Eu1 100.1(7) . 2_544
C13 O9 Eu2 117.1(7) . 3_674
C13 O10 Eu2 174.4(8) . .
C18 O11 Eu2 155.3(7) . 2_543
C18 O12 Eu1 144.9(7) . 2_543
O1 C1 O2 127.8(10) . .
O1 C1 C2 117.8(10) . .
O2 C1 C2 114.2(10) . .
C3 C2 C1 127.7(11) . .
C3 C2 S1 113.5(9) . .
C1 C2 S1 118.7(8) . .
C2 C3 C4 108.4(11) . .
C2 C3 H3A 125.8 . .
C4 C3 H3A 125.8 . .
C5 C4 C3 117.1(11) . .
C5 C4 H4A 121.4 . .
C3 C4 H4A 121.4 . .
C4 C5 C6 130.8(10) . .
C4 C5 S1 108.2(9) . .
C6 C5 S1 120.6(8) . .
O3 C6 O4 125.7(11) . .
O3 C6 C5 116.6(10) . .
O4 C6 C5 117.6(10) . .
O6 C7 O5 126.2(10) . .
O6 C7 C8 115.4(9) . .
O5 C7 C8 118.4(10) . .
C9 C8 C7 128.6(10) . .
C9 C8 S2 110.7(8) . .
C7 C8 S2 120.8(8) . .
C10 C9 C8 113.6(10) . .
C10 C9 H9A 123.2 . .
C8 C9 H9A 123.2 . .
C11 C10 C9 112.3(11) . .
C11 C10 H10A 123.8 . .
C9 C10 H10A 123.8 . .
C10 C11 C12 127.6(11) . .
C10 C11 S2 110.9(8) . .
C12 C11 S2 121.5(9) . .
O8 C12 O7 119.5(11) . .
O8 C12 C11 119.3(11) . .
O7 C12 C11 120.8(10) . .
O8 C12 Eu1 55.1(6) . 2_544
O7 C12 Eu1 65.7(6) . 2_544
C11 C12 Eu1 162.3(7) . 2_544
O9 C13 O10 122.4(10) . .
O9 C13 C14 120.3(11) . .
O10 C13 C14 117.1(10) . .
O9 C13 Eu2 42.3(5) . 3_674
O10 C13 Eu2 80.5(6) . 3_674
C14 C13 Eu2 159.3(8) . 3_674
C15 C14 C13 130.0(11) . .
C15 C14 S3 112.1(9) . .
C13 C14 S3 117.7(8) . .
C14 C15 C16 112.7(11) . .
C14 C15 H15A 123.6 . .
C16 C15 H15A 123.6 . .
C17 C16 C15 111.7(10) . .
C17 C16 H16A 124.2 . .
C15 C16 H16A 124.2 . .
C16 C17 C18 127.3(9) . .
C16 C17 S3 110.6(8) . .
C18 C17 S3 122.1(8) . .
O12 C18 O11 123.7(10) . .
O12 C18 C17 117.6(9) . .
O11 C18 C17 118.6(9) . .
C19 O13 Eu2 132.0(11) . .
C20 O14 Eu1 130.5(9) . .
C21 O15 Eu2 132.6(11) . .

loop_
_geom_bond_atom_site_label_1
_geom_bond_atom_site_label_2
_geom_bond_distance
_geom_bond_site_symmetry_2
Eu1 O12 2.306(7) 2_553
Eu1 O1 2.323(7) 4_585
Eu1 O4 2.341(6) .
Eu1 O2 2.401(7) 2_544
Eu1 O8 2.419(7) 2_554
Eu1 O7 2.426(7) 4_575
Eu1 O14 2.445(7) .
Eu1 O7 2.649(6) 2_554
Eu1 C12 2.906(12) 2_554
Eu1 Eu1 3.9509(14) 3_574
Eu2 O3 2.268(8) .
Eu2 O10 2.298(8) .
Eu2 O11 2.309(6) 2_553
Eu2 O6 2.364(7) .
Eu2 O9 2.377(7) 3_674
Eu2 O5 2.417(7) 3_674
Eu2 O13 2.507(7) .
Eu2 O15 2.853(12) .
Eu2 C13 3.144(11) 3_674
Eu2 Eu2 4.2667(15) 3_674
S1 C2 1.703(12) .
S1 C5 1.711(10) .
S2 C8 1.663(11) .
S2 C11 1.725(11) .
S3 C17 1.696(10) .
S3 C14 1.701(11) .
O1 C1 1.237(12) .
O1 Eu1 2.323(7) 4_686
O2 C1 1.286(12) .
O2 Eu1 2.401(7) 2_554
O3 C6 1.255(12) .
O4 C6 1.261(12) .
O5 C7 1.266(11) .
O5 Eu2 2.417(7) 3_674
O6 C7 1.250(12) .
O7 C12 1.250(12) .
O7 Eu1 2.426(7) 4_676
O7 Eu1 2.649(6) 2_544
O8 C12 1.242(12) .
O8 Eu1 2.419(7) 2_544
O9 C13 1.242(12) .
O9 Eu2 2.377(7) 3_674
O10 C13 1.291(13) .
O11 C18 1.268(10) .
O11 Eu2 2.309(6) 2_543
O12 C18 1.223(11) .
O12 Eu1 2.306(7) 2_543
C1 C2 1.505(14) .
C2 C3 1.357(13) .
C3 C4 1.414(15) .
C3 H3A 0.9300 .
C4 C5 1.358(15) .
C4 H4A 0.9300 .
C5 C6 1.477(15) .
C7 C8 1.490(14) .
C8 C9 1.387(15) .
C9 C10 1.375(14) .
C9 H9A 0.9300 .
C10 C11 1.353(14) .
C10 H10A 0.9300 .
C11 C12 1.419(15) .
C12 Eu1 2.906(12) 2_544
C13 C14 1.441(14) .
C13 Eu2 3.144(11) 3_674
C14 C15 1.349(13) .
C15 C16 1.421(16) .
C15 H15A 0.9300 .
C16 C17 1.401(14) .
C16 H16A 0.9300 .
C17 C18 1.452(14) .
O13 C19 1.424(11) .
O14 C20 1.421(11) .
O15 C21 1.414(12) .
O16 C22 1.414(12) .
